data_2235811
loop_
_publ_author_name
'Troshin, Konstantin'
'Mayer, Peter'
'Mayr, Herbert'

_publ_section_title
;
 (<i>R</i>,<i>E</i>)-3-(4-Chlorophenyl)-1-phenylallyl 4-nitrobenzoate
;
_journal_coeditor_code GG2092
_journal_issue 8
_journal_name_full 'Acta Crystallographica Section E'
_journal_page_first o2549
_journal_paper_doi 10.1107/S1600536812032813
_journal_volume 68
_journal_year 2012
_chemical_formula_iupac 'C22 H16 Cl N O4'
_chemical_formula_moiety 'C22 H16 Cl N O4'
_chemical_formula_sum 'C22 H16 Cl N O4'
_chemical_formula_weight 393.819
_chemical_name_systematic
;
(<i>R</i>,<i>E</i>)-3-(4-Chlorophenyl)-1-phenylallyl 4-nitrobenzoate
;
_space_group_IT_number 19
_symmetry_cell_setting orthorhombic
_symmetry_space_group_name_Hall 'P 2ac 2ab'
_symmetry_space_group_name_H-M 'P 21 21 21'
_atom_sites_solution_hydrogens geom
_atom_sites_solution_primary direct
_atom_sites_solution_secondary difmap
_audit_creation_method SHELXL97
_cell_angle_alpha 90.00
_cell_angle_beta 90.00
_cell_angle_gamma 90.00
_cell_formula_units_Z 4
_cell_length_a 8.38170(10)
_cell_length_b 9.9238(2)
_cell_length_c 22.8090(4)
_cell_measurement_reflns_used 6811
_cell_measurement_temperature 173(2)
_cell_measurement_theta_max 27.485
_cell_measurement_theta_min 3.134
_cell_volume 1897.21(6)
_computing_cell_refinement 'SCALEPACK (Otwinowski & Minor, 1997)'
_computing_data_collection 'COLLECT (Hooft, 1998)'
_computing_data_reduction 'DENZO and SCALEPACK (Otwinowski & Minor, 1997)'
_computing_molecular_graphics 'ORTEP-3 (Farrugia, 1997)'
_computing_publication_material 'PLATON (Spek, 2009)'
_computing_structure_refinement 'SHELXL97 (Sheldrick, 2008)'
_computing_structure_solution 'SIR97 (Altomare <i>et al.</i>, 1999)'
_diffrn_ambient_temperature 173(2)
_diffrn_detector_area_resol_mean 9
_diffrn_measured_fraction_theta_full 0.994
_diffrn_measured_fraction_theta_max 0.994
_diffrn_measurement_device '95mm CCD camera on \k-goniostat'
_diffrn_measurement_device_type 'Nonius KappaCCD'
_diffrn_measurement_method 'CCD; rotation images; thick slices'
_diffrn_radiation_monochromator 'MONTEL, graded multilayered X-ray optics'
_diffrn_radiation_source 'rotating anode'
_diffrn_radiation_type MoK\a
_diffrn_radiation_wavelength 0.71073
_diffrn_reflns_av_R_equivalents 0.0297
_diffrn_reflns_av_sigmaI/netI 0.0306
_diffrn_reflns_limit_h_max 10
_diffrn_reflns_limit_h_min -10
_diffrn_reflns_limit_k_max 11
_diffrn_reflns_limit_k_min -12
_diffrn_reflns_limit_l_max 28
_diffrn_reflns_limit_l_min -29
_diffrn_reflns_number 12403
_diffrn_reflns_theta_full 27.51
_diffrn_reflns_theta_max 27.51
_diffrn_reflns_theta_min 3.18
_diffrn_standards_number 0
_exptl_absorpt_coefficient_mu 0.230
_exptl_absorpt_correction_type none
_exptl_crystal_colour colourless
_exptl_crystal_density_diffrn 1.38
_exptl_crystal_density_method 'not measured'
_exptl_crystal_description block
_exptl_crystal_F_000 816
_exptl_crystal_size_max 0.28
_exptl_crystal_size_mid 0.15
_exptl_crystal_size_min 0.13
_refine_diff_density_max 0.173
_refine_diff_density_min -0.191
_refine_ls_abs_structure_details 'Flack (1983), 1854 Friedel pairs'
_refine_ls_abs_structure_Flack 0.01(5)
_refine_ls_extinction_method none
_refine_ls_goodness_of_fit_ref 1.029
_refine_ls_hydrogen_treatment constr
_refine_ls_matrix_type full
_refine_ls_number_parameters 253
_refine_ls_number_reflns 4331
_refine_ls_number_restraints 0
_refine_ls_restrained_S_all 1.029
_refine_ls_R_factor_all 0.0404
_refine_ls_R_factor_gt 0.0333
_refine_ls_shift/su_max 0.001
_refine_ls_shift/su_mean 0.000
_refine_ls_structure_factor_coef Fsqd
_refine_ls_weighting_details 'w=1/[\s^2^(Fo^2^)+(0.039P)^2^+0.3359P] where P=(Fo^2^+2Fc^2^)/3'
_refine_ls_weighting_scheme calc
_refine_ls_wR_factor_gt 0.0790
_refine_ls_wR_factor_ref 0.0829
_reflns_number_gt 3847
_reflns_number_total 4331
_reflns_threshold_expression I>2\s(I)
_cod_data_source_file gg2092.cif
_cod_data_source_block I
_cod_database_code 2235811
_cod_database_fobs_code 2235811

loop_
_symmetry_equiv_pos_as_xyz
'x, y, z'
'-x+1/2, -y, z+1/2'
'x+1/2, -y+1/2, -z'
'-x, y+1/2, -z+1/2'

loop_
_atom_site_type_symbol
_atom_site_label
_atom_site_fract_x
_atom_site_fract_y
_atom_site_fract_z
_atom_site_U_iso_or_equiv
_atom_site_adp_type
_atom_site_calc_flag
_atom_site_refinement_flags
_atom_site_occupancy
_atom_site_symmetry_multiplicity
Cl Cl1 1.05905(6) -0.23586(5) 0.67154(2) 0.04970(13) Uani d . 1 1
O O1 1.0670(2) -0.12603(15) 0.07501(6) 0.0654(4) Uani d . 1 1
O O2 1.1347(2) 0.07816(17) 0.05567(6) 0.0674(4) Uani d . 1 1
O O3 0.69865(12) 0.07772(10) 0.32577(5) 0.0306(2) Uani d . 1 1
O O4 0.72705(18) 0.29656(12) 0.30153(5) 0.0476(3) Uani d . 1 1
N N1 1.0677(2) -0.00643(17) 0.08602(6) 0.0456(4) Uani d . 1 1
C C1 0.9715(2) -0.14740(16) 0.61393(7) 0.0348(4) Uani d . 1 1
C C2 0.9926(2) -0.01089(18) 0.61008(8) 0.0433(4) Uani d . 1 1
H H2 1.0551 0.0358 0.6383 0.052 Uiso calc R 1 1
C C3 0.9209(2) 0.05778(18) 0.56419(7) 0.0423(4) Uani d . 1 1
H H3 0.9343 0.1526 0.5614 0.051 Uiso calc R 1 1
C C4 0.82999(18) -0.00806(16) 0.52214(7) 0.0308(3) Uani d . 1 1
C C5 0.8104(2) -0.14624(17) 0.52765(8) 0.0403(4) Uani d . 1 1
H H5 0.7480 -0.1936 0.4996 0.048 Uiso calc R 1 1
C C6 0.8806(2) -0.21628(17) 0.57359(8) 0.0441(4) Uani d . 1 1
H H6 0.8662 -0.3109 0.5771 0.053 Uiso calc R 1 1
C C7 0.75987(18) 0.07074(16) 0.47422(7) 0.0317(3) Uani d . 1 1
H H7 0.7667 0.1660 0.4776 0.038 Uiso calc R 1 1
C C8 0.68791(18) 0.02343(16) 0.42667(7) 0.0304(3) Uani d . 1 1
H H8 0.6799 -0.0714 0.4218 0.036 Uiso calc R 1 1
C C9 0.61891(17) 0.11246(16) 0.38042(6) 0.0289(3) Uani d . 1 1
H H9 0.6421 0.2087 0.3903 0.035 Uiso calc R 1 1
C C10 0.43980(17) 0.09433(14) 0.37273(6) 0.0284(3) Uani d . 1 1
C C11 0.36984(18) 0.08652(17) 0.31807(7) 0.0357(4) Uani d . 1 1
H H11 0.4345 0.0910 0.2839 0.043 Uiso calc R 1 1
C C12 0.2058(2) 0.07210(19) 0.31259(8) 0.0441(4) Uani d . 1 1
H H12 0.1587 0.0677 0.2748 0.053 Uiso calc R 1 1
C C13 0.11123(19) 0.06417(19) 0.36165(9) 0.0438(4) Uani d . 1 1
H H13 -0.0009 0.0534 0.3578 0.053 Uiso calc R 1 1
C C14 0.1797(2) 0.07192(18) 0.41646(8) 0.0409(4) Uani d . 1 1
H H14 0.1145 0.0669 0.4505 0.049 Uiso calc R 1 1
C C15 0.34379(19) 0.08698(16) 0.42224(7) 0.0335(3) Uani d . 1 1
H H15 0.3904 0.0923 0.4601 0.040 Uiso calc R 1 1
C C16 0.74556(18) 0.17917(16) 0.29088(7) 0.0308(3) Uani d . 1 1
C C17 0.82662(18) 0.12685(16) 0.23721(6) 0.0294(3) Uani d . 1 1
C C18 0.8264(2) -0.00856(17) 0.22281(7) 0.0377(4) Uani d . 1 1
H H18 0.7725 -0.0714 0.2472 0.045 Uiso calc R 1 1
C C19 0.9049(2) -0.05269(17) 0.17272(8) 0.0417(4) Uani d . 1 1
H H19 0.9046 -0.1453 0.1621 0.050 Uiso calc R 1 1
C C20 0.98271(19) 0.04050(17) 0.13903(7) 0.0354(4) Uani d . 1 1
C C21 0.9847(2) 0.17555(18) 0.15197(8) 0.0440(4) Uani d . 1 1
H H21 1.0391 0.2378 0.1275 0.053 Uiso calc R 1 1
C C22 0.9051(2) 0.21839(17) 0.20181(7) 0.0412(4) Uani d . 1 1
H H22 0.9045 0.3114 0.2117 0.049 Uiso calc R 1 1

loop_
_atom_site_aniso_label
_atom_site_aniso_U_11
_atom_site_aniso_U_22
_atom_site_aniso_U_33
_atom_site_aniso_U_12
_atom_site_aniso_U_13
_atom_site_aniso_U_23
Cl1 0.0626(3) 0.0493(2) 0.0372(2) 0.0150(2) -0.0132(2) -0.00003(18)
O1 0.0983(12) 0.0535(8) 0.0444(8) 0.0182(9) 0.0219(8) -0.0061(6)
O2 0.0855(11) 0.0720(10) 0.0446(8) -0.0062(9) 0.0325(7) -0.0015(7)
O3 0.0303(5) 0.0345(6) 0.0270(5) 0.0005(5) 0.0067(4) -0.0003(5)
O4 0.0703(9) 0.0339(6) 0.0387(7) 0.0041(6) 0.0168(6) -0.0010(5)
N1 0.0510(9) 0.0568(10) 0.0289(7) 0.0100(8) 0.0067(7) -0.0020(7)
C1 0.0376(9) 0.0380(8) 0.0288(8) 0.0088(7) -0.0014(6) -0.0007(6)
C2 0.0531(11) 0.0413(9) 0.0356(9) -0.0003(8) -0.0154(8) -0.0076(7)
C3 0.0562(11) 0.0324(8) 0.0384(9) -0.0044(8) -0.0105(8) -0.0031(7)
C4 0.0298(7) 0.0356(8) 0.0269(7) -0.0018(7) 0.0005(6) -0.0023(6)
C5 0.0466(10) 0.0359(9) 0.0386(9) -0.0052(8) -0.0135(8) -0.0055(7)
C6 0.0556(11) 0.0310(8) 0.0458(10) -0.0002(8) -0.0129(8) -0.0007(7)
C7 0.0311(7) 0.0333(8) 0.0305(7) -0.0013(7) -0.0004(6) -0.0011(6)
C8 0.0284(7) 0.0324(8) 0.0303(8) -0.0001(6) 0.0011(6) -0.0013(6)
C9 0.0289(7) 0.0346(8) 0.0231(7) -0.0001(6) 0.0036(5) -0.0029(6)
C10 0.0287(7) 0.0257(7) 0.0309(7) 0.0023(6) 0.0020(6) -0.0005(5)
C11 0.0338(8) 0.0436(9) 0.0297(8) 0.0014(7) 0.0005(6) 0.0013(7)
C12 0.0356(9) 0.0536(11) 0.0430(10) 0.0005(9) -0.0097(7) 0.0026(8)
C13 0.0278(8) 0.0453(10) 0.0583(12) 0.0016(7) -0.0014(8) 0.0037(9)
C14 0.0332(8) 0.0429(9) 0.0466(10) 0.0031(8) 0.0119(7) 0.0015(8)
C15 0.0356(8) 0.0369(8) 0.0281(8) 0.0008(7) 0.0047(6) 0.0007(6)
C16 0.0301(8) 0.0358(8) 0.0265(7) 0.0014(6) 0.0001(6) 0.0029(6)
C17 0.0269(7) 0.0356(8) 0.0258(7) 0.0036(6) -0.0006(6) 0.0019(6)
C18 0.0424(9) 0.0363(8) 0.0344(9) -0.0009(8) 0.0073(7) 0.0014(7)
C19 0.0536(10) 0.0361(8) 0.0352(9) 0.0026(8) 0.0067(8) -0.0027(7)
C20 0.0354(8) 0.0467(9) 0.0239(7) 0.0081(7) 0.0038(6) 0.0011(6)
C21 0.0538(11) 0.0435(9) 0.0348(9) -0.0023(8) 0.0129(8) 0.0045(7)
C22 0.0542(10) 0.0350(9) 0.0343(9) -0.0004(8) 0.0107(8) 0.0019(7)

loop_
_atom_type_symbol
_atom_type_description
_atom_type_scat_dispersion_real
_atom_type_scat_dispersion_imag
_atom_type_scat_source
C C 0.0033 0.0016 'International Tables Vol C Tables 4.2.6.8 and 6.1.1.4'
H H 0.0000 0.0000 'International Tables Vol C Tables 4.2.6.8 and 6.1.1.4'
N N 0.0061 0.0033 'International Tables Vol C Tables 4.2.6.8 and 6.1.1.4'
O O 0.0106 0.0060 'International Tables Vol C Tables 4.2.6.8 and 6.1.1.4'
Cl Cl 0.1484 0.1585 'International Tables Vol C Tables 4.2.6.8 and 6.1.1.4'

loop_
_geom_angle_atom_site_label_1
_geom_angle_atom_site_label_2
_geom_angle_atom_site_label_3
_geom_angle
C16 O3 C9 117.68(12)
O1 N1 O2 123.77(16)
O1 N1 C20 118.37(15)
O2 N1 C20 117.86(16)
C2 C1 C6 121.35(16)
C2 C1 Cl1 119.49(13)
C6 C1 Cl1 119.15(13)
C1 C2 C3 118.60(16)
C1 C2 H2 120.7
C3 C2 H2 120.7
C2 C3 C4 121.90(16)
C2 C3 H3 119.1
C4 C3 H3 119.1
C5 C4 C3 117.89(15)
C5 C4 C7 123.18(15)
C3 C4 C7 118.93(14)
C4 C5 C6 120.87(15)
C4 C5 H5 119.6
C6 C5 H5 119.6
C1 C6 C5 119.38(16)
C1 C6 H6 120.3
C5 C6 H6 120.3
C8 C7 C4 127.06(15)
C8 C7 H7 116.5
C4 C7 H7 116.5
C7 C8 C9 122.99(15)
C7 C8 H8 118.5
C9 C8 H8 118.5
O3 C9 C8 106.69(12)
O3 C9 C10 109.04(12)
C8 C9 C10 113.18(13)
O3 C9 H9 109.3
C8 C9 H9 109.3
C10 C9 H9 109.3
C11 C10 C15 119.05(13)
C11 C10 C9 121.99(13)
C15 C10 C9 118.96(13)
C10 C11 C12 120.54(15)
C10 C11 H11 119.7
C12 C11 H11 119.7
C13 C12 C11 120.26(16)
C13 C12 H12 119.9
C11 C12 H12 119.9
C12 C13 C14 119.71(15)
C12 C13 H13 120.1
C14 C13 H13 120.1
C13 C14 C15 120.30(16)
C13 C14 H14 119.8
C15 C14 H14 119.8
C10 C15 C14 120.13(15)
C10 C15 H15 119.9
C14 C15 H15 119.9
O4 C16 O3 124.77(14)
O4 C16 C17 124.22(14)
O3 C16 C17 111.01(13)
C22 C17 C18 120.02(15)
C22 C17 C16 117.84(14)
C18 C17 C16 122.14(14)
C17 C18 C19 120.07(15)
C17 C18 H18 120.0
C19 C18 H18 120.0
C20 C19 C18 118.33(15)
C20 C19 H19 120.8
C18 C19 H19 120.8
C19 C20 C21 123.05(15)
C19 C20 N1 118.43(15)
C21 C20 N1 118.53(15)
C20 C21 C22 118.06(16)
C20 C21 H21 121.0
C22 C21 H21 121.0
C17 C22 C21 120.47(16)
C17 C22 H22 119.8
C21 C22 H22 119.8

loop_
_geom_bond_atom_site_label_1
_geom_bond_atom_site_label_2
_geom_bond_distance
Cl1 C1 1.7424(16)
O1 N1 1.213(2)
O2 N1 1.224(2)
O3 C16 1.3422(18)
O3 C9 1.4557(17)
O4 C16 1.200(2)
N1 C20 1.479(2)
C1 C2 1.369(2)
C1 C6 1.376(2)
C2 C3 1.386(2)
C2 H2 0.9500
C3 C4 1.388(2)
C3 H3 0.9500
C4 C5 1.387(2)
C4 C7 1.467(2)
C5 C6 1.389(2)
C5 H5 0.9500
C6 H6 0.9500
C7 C8 1.327(2)
C7 H7 0.9500
C8 C9 1.493(2)
C8 H8 0.9500
C9 C10 1.522(2)
C9 H9 1.0000
C10 C11 1.380(2)
C10 C15 1.389(2)
C11 C12 1.388(2)
C11 H11 0.9500
C12 C13 1.373(3)
C12 H12 0.9500
C13 C14 1.378(3)
C13 H13 0.9500
C14 C15 1.389(2)
C14 H14 0.9500
C15 H15 0.9500
C16 C17 1.493(2)
C17 C22 1.382(2)
C17 C18 1.383(2)
C18 C19 1.389(2)
C18 H18 0.9500
C19 C20 1.368(2)
C19 H19 0.9500
C20 C21 1.372(2)
C21 C22 1.385(2)
C21 H21 0.9500
C22 H22 0.9500

loop_
_geom_hbond_atom_site_label_D
_geom_hbond_atom_site_label_H
_geom_hbond_atom_site_label_A
_geom_hbond_site_symmetry_A
_geom_hbond_distance_DH
_geom_hbond_distance_HA
_geom_hbond_distance_DA
_geom_hbond_angle_DHA
_geom_hbond_publ_flag
C2 H2 O4 3_556 0.95 2.59 3.529(2) 168 yes
C12 H12 Cg 1_455 0.95 2.92 3.8072(19) 157 yes

loop_
_geom_torsion_atom_site_label_1
_geom_torsion_atom_site_label_2
_geom_torsion_atom_site_label_3
_geom_torsion_atom_site_label_4
_geom_torsion
C6 C1 C2 C3 -0.3(3)
Cl1 C1 C2 C3 -179.48(14)
C1 C2 C3 C4 -0.5(3)
C2 C3 C4 C5 0.9(3)
C2 C3 C4 C7 -178.96(17)
C3 C4 C5 C6 -0.5(3)
C7 C4 C5 C6 179.38(16)
C2 C1 C6 C5 0.7(3)
Cl1 C1 C6 C5 179.90(14)
C4 C5 C6 C1 -0.3(3)
C5 C4 C7 C8 -9.2(3)
C3 C4 C7 C8 170.68(15)
C4 C7 C8 C9 179.48(14)
C16 O3 C9 C8 -136.58(13)
C16 O3 C9 C10 100.86(15)
C7 C8 C9 O3 121.40(15)
C7 C8 C9 C10 -118.67(16)
O3 C9 C10 C11 -17.5(2)
C8 C9 C10 C11 -136.06(15)
O3 C9 C10 C15 163.25(13)
C8 C9 C10 C15 44.68(19)
C15 C10 C11 C12 0.3(3)
C9 C10 C11 C12 -178.98(16)
C10 C11 C12 C13 -0.6(3)
C11 C12 C13 C14 0.6(3)
C12 C13 C14 C15 -0.3(3)
C11 C10 C15 C14 0.0(2)
C9 C10 C15 C14 179.30(15)
C13 C14 C15 C10 0.0(3)
C9 O3 C16 O4 0.3(2)
C9 O3 C16 C17 179.34(11)
O4 C16 C17 C22 9.7(2)
O3 C16 C17 C22 -169.42(14)
O4 C16 C17 C18 -171.07(18)
O3 C16 C17 C18 9.8(2)
C22 C17 C18 C19 -0.1(3)
C16 C17 C18 C19 -179.32(15)
C17 C18 C19 C20 0.7(3)
C18 C19 C20 C21 -1.0(3)
C18 C19 C20 N1 179.41(15)
O1 N1 C20 C19 -1.1(3)
O2 N1 C20 C19 178.82(17)
O1 N1 C20 C21 179.29(18)
O2 N1 C20 C21 -0.8(3)
C19 C20 C21 C22 0.6(3)
N1 C20 C21 C22 -179.82(16)
C18 C17 C22 C21 -0.3(3)
C16 C17 C22 C21 178.93(16)
C20 C21 C22 C17 0.1(3)
